data_7105588
loop_
_publ_author_name
'King, Kelsey N.'
'McNeil, Anne J.'

_publ_section_title
;
 Streamlined approach to a new gelator: inspiration from solid-state
 interactions for a mercury-induced gelation
;
_journal_issue 20
_journal_name_full 'Chemical Communications'
_journal_page_first 3511
_journal_paper_doi 10.1039/c002081h
_journal_volume 46
_journal_year 2010
_chemical_formula_moiety 'C16 H10 Hg N4 O2'
_chemical_formula_sum 'C16 H10 Hg N4 O2'
_chemical_formula_weight 490.87
_chemical_name_systematic
;
?
;
_space_group_IT_number 2
_symmetry_cell_setting triclinic
_symmetry_space_group_name_Hall '-P 1'
_symmetry_space_group_name_H-M 'P -1'
_atom_sites_solution_hydrogens geom
_atom_sites_solution_primary direct
_atom_sites_solution_secondary difmap
_audit_creation_method SHELXL-97
_cell_angle_alpha 106.904(2)
_cell_angle_beta 96.962(2)
_cell_angle_gamma 94.240(2)
_cell_formula_units_Z 1
_cell_length_a 4.5549(6)
_cell_length_b 7.5368(10)
_cell_length_c 10.6347(14)
_cell_measurement_reflns_used 9871
_cell_measurement_temperature 85(2)
_cell_measurement_theta_max 28.62
_cell_measurement_theta_min 2.84
_cell_volume 344.43(8)
_computing_cell_refinement 'Bruker SMART'
_computing_data_collection 'Bruker SMART-APEX'
_computing_data_reduction 'Bruker SAINT'
_computing_molecular_graphics 'Bruker SHELXTL'
_computing_publication_material 'Bruker SHELXTL'
_computing_structure_refinement 'SHELXL-97 (Sheldrick, 1997)'
_computing_structure_solution 'SHELXS-97 (Sheldrick, 1990)'
_diffrn_ambient_temperature 85(2)
_diffrn_measured_fraction_theta_full 0.997
_diffrn_measured_fraction_theta_max 0.997
_diffrn_measurement_device_type 'CCD area detector'
_diffrn_measurement_method 'phi and omega scans'
_diffrn_radiation_monochromator graphite
_diffrn_radiation_source 'fine-focus sealed tube'
_diffrn_radiation_type MoK\a
_diffrn_radiation_wavelength 0.71073
_diffrn_reflns_av_R_equivalents 0.0468
_diffrn_reflns_av_sigmaI/netI 0.0241
_diffrn_reflns_limit_h_max 6
_diffrn_reflns_limit_h_min -6
_diffrn_reflns_limit_k_max 10
_diffrn_reflns_limit_k_min -10
_diffrn_reflns_limit_l_max 14
_diffrn_reflns_limit_l_min -14
_diffrn_reflns_number 17188
_diffrn_reflns_theta_full 29.63
_diffrn_reflns_theta_max 29.63
_diffrn_reflns_theta_min 2.02
_exptl_absorpt_coefficient_mu 11.188
_exptl_absorpt_correction_T_max 0.7301
_exptl_absorpt_correction_T_min 0.1829
_exptl_absorpt_correction_type multi-scan
_exptl_absorpt_process_details
;
Blessing, R. Acta Cryst. (1995) A51 33-38.
Sheldrick, G. SADABS (Version 2008/1) Bruker AXS area
detector absorption and other corrections, University of
Gottingen, Germany 2008.
;
_exptl_crystal_colour colorless
_exptl_crystal_density_diffrn 2.367
_exptl_crystal_density_method 'not measured'
_exptl_crystal_description plate
_exptl_crystal_F_000 230
_exptl_crystal_size_max 0.23
_exptl_crystal_size_mid 0.12
_exptl_crystal_size_min 0.03
_refine_diff_density_max 4.076
_refine_diff_density_min -2.093
_refine_diff_density_rms 0.289
_refine_ls_extinction_method none
_refine_ls_goodness_of_fit_ref 1.168
_refine_ls_hydrogen_treatment constr
_refine_ls_matrix_type full
_refine_ls_number_parameters 106
_refine_ls_number_reflns 1952
_refine_ls_number_restraints 0
_refine_ls_restrained_S_all 1.168
_refine_ls_R_factor_all 0.0320
_refine_ls_R_factor_gt 0.0320
_refine_ls_shift/su_max 0.001
_refine_ls_shift/su_mean 0.000
_refine_ls_structure_factor_coef Fsqd
_refine_ls_weighting_details 'calc w=1/[\s^2^(Fo^2^)+(0.0596P)^2^+0.0000P] where P=(Fo^2^+2Fc^2^)/3'
_refine_ls_weighting_scheme calc
_refine_ls_wR_factor_gt 0.0777
_refine_ls_wR_factor_ref 0.0777
_reflns_number_gt 1952
_reflns_number_total 1952
_reflns_threshold_expression >2sigma(I)
_cod_data_source_file c002081h.txt
_cod_data_source_block kk105b
_cod_depositor_comments
;
The following automatic conversions were performed:
'_symmetry_cell_setting' value 'Triclinic' changed to 'triclinic'
according to '/home/saulius/struct/CIF-dictionaries/cif_core.dic'
dictionary named 'cif_core.dic' version 2.4.1 from 2010-06-29.

Automatic conversion script
Id: cif_fix_enum 1527 2010-12-29 10:47:43Z saulius 
;
_cod_original_sg_symbol_H-M P-1
_cod_database_code 7105588

loop_
_symmetry_equiv_pos_as_xyz
'x, y, z'
'-x, -y, -z'

loop_
_atom_site_label
_atom_site_type_symbol
_atom_site_fract_x
_atom_site_fract_y
_atom_site_fract_z
_atom_site_U_iso_or_equiv
_atom_site_adp_type
_atom_site_occupancy
_atom_site_symmetry_multiplicity
_atom_site_calc_flag
_atom_site_refinement_flags
_atom_site_disorder_assembly
_atom_site_disorder_group
Hg1 Hg 0.5000 0.0000 0.5000 0.01502(9) Uani 1 2 d S . .
O1 O 0.9377(8) -0.1403(5) 0.3308(4) 0.0194(7) Uani 1 1 d . . .
N1 N 0.6177(9) 0.0801(6) 0.3440(4) 0.0151(7) Uani 1 1 d . . .
N2 N 0.7592(9) 0.1201(6) 0.1042(4) 0.0179(7) Uani 1 1 d . . .
C1 C 0.8159(10) -0.0262(6) 0.2811(5) 0.0160(8) Uani 1 1 d . . .
C2 C 0.8739(10) -0.0010(7) 0.1549(5) 0.0164(8) Uani 1 1 d . . .
H2B H 1.0038 -0.0783 0.1068 0.020 Uiso 1 1 calc R . .
C3 C 0.5757(10) 0.2364(7) 0.1769(5) 0.0159(8) Uani 1 1 d . . .
C4 C 0.4623(12) 0.3756(7) 0.1280(5) 0.0206(9) Uani 1 1 d . . .
H4A H 0.5091 0.3876 0.0460 0.025 Uiso 1 1 calc R . .
C5 C 0.2827(12) 0.4954(7) 0.1987(6) 0.0227(9) Uani 1 1 d . . .
H5A H 0.2092 0.5907 0.1658 0.027 Uiso 1 1 calc R . .
C6 C 0.2091(11) 0.4767(7) 0.3182(5) 0.0191(9) Uani 1 1 d . . .
H6A H 0.0854 0.5590 0.3664 0.023 Uiso 1 1 calc R . .
C7 C 0.3168(10) 0.3371(6) 0.3669(5) 0.0160(8) Uani 1 1 d . . .
H7A H 0.2648 0.3237 0.4478 0.019 Uiso 1 1 calc R . .
C8 C 0.5010(10) 0.2173(6) 0.2967(5) 0.0142(7) Uani 1 1 d . . .

loop_
_atom_site_aniso_label
_atom_site_aniso_U_11
_atom_site_aniso_U_22
_atom_site_aniso_U_33
_atom_site_aniso_U_23
_atom_site_aniso_U_13
_atom_site_aniso_U_12
Hg1 0.01549(13) 0.01784(13) 0.01717(13) 0.01030(9) 0.00862(8) 0.00577(8)
O1 0.0204(16) 0.0188(15) 0.0243(17) 0.0110(13) 0.0084(13) 0.0084(13)
N1 0.0155(16) 0.0185(16) 0.0174(17) 0.0117(14) 0.0088(14) 0.0048(14)
N2 0.0184(17) 0.0221(18) 0.0164(18) 0.0079(15) 0.0076(14) 0.0059(15)
C1 0.0153(18) 0.0154(18) 0.019(2) 0.0071(16) 0.0048(16) 0.0029(15)
C2 0.0158(18) 0.0192(19) 0.0156(19) 0.0057(15) 0.0057(15) 0.0040(15)
C3 0.0165(18) 0.0184(19) 0.017(2) 0.0098(16) 0.0085(16) 0.0043(15)
C4 0.023(2) 0.024(2) 0.021(2) 0.0141(18) 0.0083(18) 0.0068(18)
C5 0.025(2) 0.020(2) 0.030(3) 0.0138(19) 0.0087(19) 0.0090(18)
C6 0.018(2) 0.0161(18) 0.024(2) 0.0063(17) 0.0056(17) 0.0055(16)
C7 0.0163(18) 0.0168(18) 0.018(2) 0.0070(15) 0.0070(15) 0.0040(15)
C8 0.0133(17) 0.0148(17) 0.0169(19) 0.0068(15) 0.0054(15) 0.0028(14)

loop_
_atom_type_symbol
_atom_type_description
_atom_type_scat_dispersion_real
_atom_type_scat_dispersion_imag
_atom_type_scat_source
C C 0.0033 0.0016 'International Tables Vol C Tables 4.2.6.8 and 6.1.1.4'
H H 0.0000 0.0000 'International Tables Vol C Tables 4.2.6.8 and 6.1.1.4'
N N 0.0061 0.0033 'International Tables Vol C Tables 4.2.6.8 and 6.1.1.4'
O O 0.0106 0.0060 'International Tables Vol C Tables 4.2.6.8 and 6.1.1.4'
Hg Hg -2.3894 9.2266 'International Tables Vol C Tables 4.2.6.8 and 6.1.1.4'

loop_
_geom_angle_atom_site_label_1
_geom_angle_atom_site_label_2
_geom_angle_atom_site_label_3
_geom_angle
_geom_angle_site_symmetry_1
_geom_angle_site_symmetry_3
_geom_angle_publ_flag
N1 Hg1 N1 179.999(1) . 2_656 ?
C1 N1 C8 121.2(4) . . ?
C1 N1 Hg1 112.5(3) . . ?
C8 N1 Hg1 126.2(3) . . ?
C2 N2 C3 117.6(4) . . ?
O1 C1 N1 120.5(4) . . ?
O1 C1 C2 123.2(4) . . ?
N1 C1 C2 116.3(4) . . ?
N2 C2 C1 124.2(4) . . ?
N2 C3 C8 121.7(4) . . ?
N2 C3 C4 118.8(4) . . ?
C8 C3 C4 119.5(4) . . ?
C5 C4 C3 120.3(5) . . ?
C4 C5 C6 120.1(5) . . ?
C7 C6 C5 120.1(5) . . ?
C6 C7 C8 120.0(4) . . ?
N1 C8 C7 121.4(4) . . ?
N1 C8 C3 118.6(4) . . ?
C7 C8 C3 119.9(4) . . ?

loop_
_geom_bond_atom_site_label_1
_geom_bond_atom_site_label_2
_geom_bond_distance
_geom_bond_site_symmetry_2
_geom_bond_publ_flag
Hg1 N1 2.038(4) . ?
Hg1 N1 2.038(4) 2_656 ?
O1 C1 1.261(6) . ?
N1 C1 1.359(6) . ?
N1 C8 1.386(6) . ?
N2 C2 1.298(6) . ?
N2 C3 1.391(6) . ?
C1 C2 1.460(7) . ?
C3 C8 1.402(6) . ?
C3 C4 1.404(7) . ?
C4 C5 1.383(7) . ?
C5 C6 1.396(8) . ?
C6 C7 1.395(7) . ?
C7 C8 1.396(6) . ?
